data_7125477
loop_
_publ_author_name
'Fu, Z. Y.'
'Wu, X. T.'
'Dai, J. C.'
'Wu, L. M.'
'Cui, C. P.'
'Hu, S. M.'

_publ_section_title
;
 Interpenetration in
 [Cd(isonicotinate)2(1,2-bis(4-pyridyl)-ethane)0.5(H2O)]n, a novel
 octahedral polymer containing an unusual two-dimensional bilayer motif
 generated by self-assembly of rectangle building blocks.
;
_journal_issue 18
_journal_name_full 'Chemical communications (Cambridge, England)'
_journal_page_first 1856
_journal_page_last 1857
_journal_paper_doi 10.1039/b105237n
_journal_year 2001
_chemical_formula_sum 'C18 H16 Cd N3 O5'
_chemical_formula_weight 466.74
_space_group_IT_number 12
_space_group_name_Hall '-C 2y'
_space_group_name_H-M_alt 'C 1 2/m 1'
_symmetry_cell_setting monoclinic
_symmetry_space_group_name_H-M 'C 1 2/m 1'
_atom_sites_solution_hydrogens geom
_atom_sites_solution_primary direct
_atom_sites_solution_secondary difmap
_audit_creation_method SHELXL
_cell_angle_alpha 90.00
_cell_angle_beta 112.7730(10)
_cell_angle_gamma 90.00
_cell_formula_units_Z 4
_cell_length_a 12.6442(5)
_cell_length_b 14.7052(6)
_cell_length_c 11.1580(4)
_cell_measurement_temperature 293(2)
_cell_volume 1912.94(13)
_computing_cell_refinement 'Siemens XSCANS'
_computing_data_collection 'Siemens XSCANS'
_computing_data_reduction 'Siemens SHELXTL'
_computing_molecular_graphics 'Siemens SHELXTL'
_computing_publication_material 'Siemens SHELXTL'
_computing_structure_refinement 'SHELXL-93 (Sheldrick, 1993)'
_computing_structure_solution 'SHELXS-86 (Sheldrick, 1990)'
_diffrn_ambient_temperature 293(2)
_diffrn_measurement_device 'Siemens P4'
_diffrn_measurement_method '\w scans'
_diffrn_radiation_monochromator graphite
_diffrn_radiation_source 'fine-focus sealed tube'
_diffrn_radiation_type MoK\a
_diffrn_radiation_wavelength 0.71073
_diffrn_reflns_av_R_equivalents 0.0223
_diffrn_reflns_av_sigmaI/netI 0.0339
_diffrn_reflns_limit_h_max 14
_diffrn_reflns_limit_h_min -14
_diffrn_reflns_limit_k_max 8
_diffrn_reflns_limit_k_min -17
_diffrn_reflns_limit_l_max 9
_diffrn_reflns_limit_l_min -13
_diffrn_reflns_number 3472
_diffrn_reflns_theta_max 24.98
_diffrn_reflns_theta_min 1.98
_exptl_absorpt_coefficient_mu 1.175
_exptl_absorpt_correction_T_max 1.000
_exptl_absorpt_correction_T_min 0.696
_exptl_absorpt_correction_type sadabs
_exptl_crystal_colour colourless
_exptl_crystal_density_diffrn 1.621
_exptl_crystal_description block
_exptl_crystal_F_000 932
_exptl_crystal_size_max 0.42
_exptl_crystal_size_mid 0.24
_exptl_crystal_size_min 0.22
_refine_diff_density_max 0.587
_refine_diff_density_min -1.054
_refine_diff_density_rms 0.090
_refine_ls_extinction_method none
_refine_ls_goodness_of_fit_all 1.067
_refine_ls_goodness_of_fit_obs 1.070
_refine_ls_matrix_type full
_refine_ls_number_parameters 136
_refine_ls_number_reflns 1717
_refine_ls_number_restraints 0
_refine_ls_restrained_S_all 1.067
_refine_ls_restrained_S_obs 1.070
_refine_ls_R_factor_all 0.0355
_refine_ls_R_factor_obs 0.0302
_refine_ls_shift/esd_max 0.000
_refine_ls_shift/esd_mean 0.000
_refine_ls_structure_factor_coef Fsqd
_refine_ls_weighting_details 'w=1/[\s^2^(Fo^2^)+(0.0366P)^2^+5.1213P] where P=(Fo^2^+2Fc^2^)/3'
_refine_ls_weighting_scheme calc
_refine_ls_wR_factor_all 0.0767
_refine_ls_wR_factor_obs 0.0726
_reflns_number_observed 1545
_reflns_number_total 1717
_reflns_observed_criterion >2sigma(I)
_cod_data_source_file b105237n.txt
_cod_data_source_block f
_cod_depositor_comments
;
The following automatic conversions were performed:

data item '_symmetry_cell_setting' value 'Monoclinic' was changed to
'monoclinic' in accordance with the
/home/saulius/struct/COD-crude-data/automatic-downloads/DataCite-retrospective/RSC/depositions/lib/dictionaries/cif_core.dic
dictionary named 'cif_core.dic' version 2.4.2 last updated on
2011-04-26.

data item '_refine_ls_weighting_scheme' value 'calc
w=1/[\s^2^(Fo^2^)+(0.0366P)^2^+5.1213P] where P=(Fo^2^+2Fc^2^)/3' was
changed to 'calc'. A new data item '_refine_ls_weighting_details' was
created with the value set to
'w=1/[\s^2^(Fo^2^)+(0.0366P)^2^+5.1213P] where P=(Fo^2^+2Fc^2^)/3'.

Automatic conversion script
Id: cif_fix_values 6909 2019-04-08 15:41:33Z antanas 
;
_cod_original_sg_symbol_H-M C2/m
_cod_database_code 7125477

loop_
_symmetry_equiv_pos_as_xyz
'x, y, z'
'-x, y, -z'
'x+1/2, y+1/2, z'
'-x+1/2, y+1/2, -z'
'-x, -y, -z'
'x, -y, z'
'-x+1/2, -y+1/2, -z'
'x+1/2, -y+1/2, z'

loop_
_atom_site_aniso_label
_atom_site_aniso_U_11
_atom_site_aniso_U_22
_atom_site_aniso_U_33
_atom_site_aniso_U_23
_atom_site_aniso_U_13
_atom_site_aniso_U_12
Cd1 0.0200(2) 0.0183(2) 0.0215(2) 0.000 0.00538(14) 0.000
O1 0.028(2) 0.031(2) 0.023(2) 0.000 0.0048(14) 0.000
O2 0.0288(13) 0.0268(13) 0.0310(13) 0.0045(11) 0.0061(11) -0.0089(11)
N1 0.024(2) 0.039(3) 0.022(2) 0.000 0.007(2) 0.000
C8 0.031(2) 0.030(2) 0.031(2) 0.004(2) 0.008(2) -0.007(2)
O3 0.060(2) 0.057(2) 0.032(2) 0.0108(15) -0.0075(14) -0.036(2)
C7 0.030(2) 0.029(2) 0.035(2) 0.003(2) 0.008(2) -0.008(2)
C11 0.034(2) 0.034(2) 0.032(2) 0.009(2) 0.003(2) -0.007(2)
C9 0.035(2) 0.041(2) 0.036(2) 0.013(2) -0.002(2) -0.013(2)
C4 0.024(3) 0.052(3) 0.024(3) 0.000 0.006(2) 0.000
C3 0.030(3) 0.051(3) 0.027(3) 0.000 0.013(2) 0.000
C5 0.037(3) 0.075(5) 0.024(3) 0.000 0.009(2) 0.000
C12 0.030(2) 0.034(2) 0.034(2) 0.009(2) -0.002(2) -0.007(2)
N2 0.0261(15) 0.027(2) 0.035(2) 0.0054(14) 0.0052(13) -0.0070(13)
C10 0.040(2) 0.038(2) 0.035(2) 0.014(2) 0.000(2) -0.010(2)
C1 0.027(3) 0.110(6) 0.028(3) 0.000 0.006(3) 0.000
C2 0.033(3) 0.167(9) 0.032(3) 0.000 0.018(3) 0.000
C6 0.039(4) 0.143(8) 0.027(3) 0.000 0.010(3) 0.000

loop_
_atom_site_label
_atom_site_type_symbol
_atom_site_fract_x
_atom_site_fract_y
_atom_site_fract_z
_atom_site_U_iso_or_equiv
_atom_site_thermal_displace_type
_atom_site_occupancy
_atom_site_calc_flag
_atom_site_refinement_flags
Cd1 Cd -0.22309(3) 0.0000 -0.32061(3) 0.02073(13) Uani 1 d S
O1 O -0.1551(3) 0.0000 -0.0911(3) 0.0285(8) Uani 1 d S
O2 O -0.3570(2) -0.1128(2) -0.3367(2) 0.0305(6) Uani 1 d .
N1 N -0.2856(3) 0.0000 -0.5483(4) 0.0290(9) Uani 1 d S
C8 C -0.4383(3) -0.2347(3) -0.2599(4) 0.0320(8) Uani 1 d .
O3 O -0.2872(3) -0.1434(2) -0.1232(3) 0.0577(9) Uani 1 d .
C7 C -0.3533(3) -0.1575(3) -0.2383(4) 0.0328(8) Uani 1 d .
C11 C -0.5378(3) -0.2412(3) -0.3713(4) 0.0362(9) Uani 1 d .
H11A H -0.5554(3) -0.1972(3) -0.4359(4) 0.043 Uiso 1 calc R
C9 C -0.4180(3) -0.3018(3) -0.1665(4) 0.0419(10) Uani 1 d .
H9A H -0.3529(3) -0.2993(3) -0.0900(4) 0.050 Uiso 1 calc R
C4 C -0.4510(4) 0.0000 -0.7470(5) 0.0343(12) Uani 1 d S
H4A H -0.5306(4) 0.0000 -0.7873(5) 0.041 Uiso 1 calc SR
C3 C -0.3995(4) 0.0000 -0.6137(5) 0.0353(12) Uani 1 d S
H3A H -0.4461(4) 0.0000 -0.5665(5) 0.042 Uiso 1 calc SR
C5 C -0.3861(5) 0.0000 -0.8216(5) 0.046(2) Uani 1 d S
C12 C -0.6105(3) -0.3142(3) -0.3847(4) 0.0372(9) Uani 1 d .
H12A H -0.6771(3) -0.3175(3) -0.4595(4) 0.045 Uiso 1 calc R
N2 N -0.5905(2) -0.3802(2) -0.2963(3) 0.0315(7) Uani 1 d .
C10 C -0.4944(3) -0.3721(3) -0.1873(4) 0.0422(10) Uani 1 d .
H10A H -0.4794(3) -0.4164(3) -0.1233(4) 0.051 Uiso 1 calc R
C1 C -0.2212(5) 0.0000 -0.6197(6) 0.056(2) Uani 1 d S
H1A H -0.1417(5) 0.0000 -0.5770(6) 0.067 Uiso 1 calc SR
C2 C -0.2680(6) 0.0000 -0.7539(6) 0.076(3) Uani 1 d S
H2A H -0.2199(6) 0.0000 -0.7994(6) 0.091 Uiso 1 calc SR
C6 C -0.4366(5) 0.0000 -0.9684(6) 0.070(2) Uani 1 d S
H6A H -0.4082(5) 0.0531 -0.9980(6) 0.085 Uiso 0.50 calc PR
H6B H -0.4082(5) -0.0531 -0.9980(6) 0.085 Uiso 0.50 calc PR

loop_
_atom_type_symbol
_atom_type_description
_atom_type_scat_dispersion_real
_atom_type_scat_dispersion_imag
_atom_type_scat_source
C C 0.0033 0.0016 'International Tables Vol C Tables 4.2.6.8 and 6.1.1.4'
H H 0.0000 0.0000 'International Tables Vol C Tables 4.2.6.8 and 6.1.1.4'
N N 0.0061 0.0033 'International Tables Vol C Tables 4.2.6.8 and 6.1.1.4'
O O 0.0106 0.0060 'International Tables Vol C Tables 4.2.6.8 and 6.1.1.4'
Cd Cd -0.8075 1.2024 'International Tables Vol C Tables 4.2.6.8 and 6.1.1.4'

loop_
_geom_angle_atom_site_label_1
_geom_angle_atom_site_label_2
_geom_angle_atom_site_label_3
_geom_angle
_geom_angle_site_symmetry_1
_geom_angle_site_symmetry_3
O2 Cd1 O2 90.94(12) . 6
O2 Cd1 N1 89.23(9) . .
O2 Cd1 N1 89.23(9) 6 .
O2 Cd1 O1 91.84(8) . .
O2 Cd1 O1 91.84(8) 6 .
N1 Cd1 O1 178.47(12) . .
O2 Cd1 N2 86.58(10) . 8_545
O2 Cd1 N2 176.70(10) 6 8_545
N1 Cd1 N2 92.90(10) . 8_545
O1 Cd1 N2 86.08(9) . 8_545
O2 Cd1 N2 176.70(10) . 3
O2 Cd1 N2 86.58(10) 6 3
N1 Cd1 N2 92.90(10) . 3
O1 Cd1 N2 86.08(9) . 3
N2 Cd1 N2 95.82(15) 8_545 3
C7 O2 Cd1 121.5(2) . .
C3 N1 C1 116.7(4) . .
C3 N1 Cd1 115.4(3) . .
C1 N1 Cd1 127.9(3) . .
C9 C8 C11 117.6(3) . .
C9 C8 C7 120.1(3) . .
C11 C8 C7 122.3(3) . .
O3 C7 O2 126.2(3) . .
O3 C7 C8 116.1(3) . .
O2 C7 C8 117.7(3) . .
C12 C11 C8 119.0(3) . .
C10 C9 C8 119.8(4) . .
C3 C4 C5 120.7(5) . .
N1 C3 C4 123.3(5) . .
C4 C5 C2 116.0(5) . .
C4 C5 C6 123.7(5) . .
C2 C5 C6 120.3(5) . .
N2 C12 C11 123.7(3) . .
C12 N2 C10 116.6(3) . .
C12 N2 Cd1 122.1(2) . 3_445
C10 N2 Cd1 121.1(2) . 3_445
N2 C10 C9 123.2(4) . .
N1 C1 C2 122.7(5) . .
C1 C2 C5 120.6(6) . .
C6 C6 C5 116.3(7) 5_453 .

loop_
_geom_bond_atom_site_label_1
_geom_bond_atom_site_label_2
_geom_bond_distance
_geom_bond_site_symmetry_2
Cd1 O2 2.327(2) .
Cd1 O2 2.327(2) 6
Cd1 N1 2.351(4) .
Cd1 O1 2.365(3) .
Cd1 N2 2.374(3) 8_545
Cd1 N2 2.374(3) 3
O2 C7 1.265(4) .
N1 C3 1.340(6) .
N1 C1 1.342(7) .
C8 C9 1.385(5) .
C8 C11 1.388(5) .
C8 C7 1.517(5) .
O3 C7 1.249(5) .
C11 C12 1.382(5) .
C9 C10 1.372(5) .
C4 C3 1.373(7) .
C4 C5 1.378(8) .
C5 C2 1.388(9) .
C5 C6 1.509(8) .
C12 N2 1.337(5) .
N2 C10 1.350(5) .
N2 Cd1 2.374(3) 3_445
C1 C2 1.381(9) .
C6 C6 1.481(12) 5_453
